data_7701414
loop_
_publ_author_name
'Manar, Krishna Kumar'
'porwal, vishal kumar'
'Kamte, Rohit S.'
'Adhikari, Manu'
'Thakur, Sandeep Kumar'
'Bawari, Deependra'
'Roychoudhury, Angshuman'
'Singh, Sanjay'

_publ_section_title
;
 Reactions of BICAAC with hydroboranes: propensity for Lewis adduct
 formation and carbene insertion into B-H bond
;
_journal_name_full 'Dalton Transactions'
_journal_paper_doi 10.1039/C9DT03382C
_journal_year 2019
_chemical_formula_moiety 'C30 H48 B N'
_chemical_formula_sum 'C30 H48 B N'
_chemical_formula_weight 433.50
_space_group_crystal_system monoclinic
_space_group_IT_number 14
_space_group_name_Hall '-P 2ybc'
_space_group_name_H-M_alt 'P 1 21/c 1'
_symmetry_space_group_name_Hall '-P 2ybc'
_symmetry_space_group_name_H-M 'P 1 21/c 1'
_atom_sites_solution_hydrogens geom
_atom_sites_solution_primary dual
_audit_creation_date 2019-06-19
_audit_creation_method
;
Olex2 1.2
(compiled 2018.05.29 svn.r3508 for OlexSys, GUI svn.r5506)
;
_audit_update_record
;
2019-06-20 deposited with the CCDC.    2019-10-23 downloaded from the CCDC.
;
_cell_angle_alpha 90
_cell_angle_beta 98.578(4)
_cell_angle_gamma 90
_cell_formula_units_Z 4
_cell_length_a 15.720(3)
_cell_length_b 10.4248(17)
_cell_length_c 16.049(3)
_cell_measurement_reflns_used 9341
_cell_measurement_temperature 100.0(2)
_cell_measurement_theta_max 25.06
_cell_measurement_theta_min 2.34
_cell_volume 2600.7(8)
_computing_cell_refinement 'SAINT v8.34A (Bruker, 2013)'
_computing_data_reduction 'SAINT v8.34A (Bruker, 2013)'
_computing_molecular_graphics 'Olex2 (Dolomanov et al., 2009)'
_computing_publication_material 'Olex2 (Dolomanov et al., 2009)'
_computing_structure_refinement 'ShelXL (Sheldrick, 2015)'
_computing_structure_solution 'ShelXT (Sheldrick, 2015)'
_diffrn_ambient_temperature 100.0(2)
_diffrn_measured_fraction_theta_full 0.998
_diffrn_measured_fraction_theta_max 0.997
_diffrn_measurement_device_type 'Bruker APEX-II CCD'
_diffrn_measurement_method '\f and \w scans'
_diffrn_radiation_type MoK\a
_diffrn_radiation_wavelength 0.71073
_diffrn_reflns_av_R_equivalents 0.0270
_diffrn_reflns_av_unetI/netI 0.0212
_diffrn_reflns_Laue_measured_fraction_full 0.998
_diffrn_reflns_Laue_measured_fraction_max 0.997
_diffrn_reflns_limit_h_max 18
_diffrn_reflns_limit_h_min -18
_diffrn_reflns_limit_k_max 12
_diffrn_reflns_limit_k_min -12
_diffrn_reflns_limit_l_max 19
_diffrn_reflns_limit_l_min -19
_diffrn_reflns_number 27365
_diffrn_reflns_point_group_measured_fraction_full 0.998
_diffrn_reflns_point_group_measured_fraction_max 0.997
_diffrn_reflns_theta_full 25.000
_diffrn_reflns_theta_max 25.111
_diffrn_reflns_theta_min 2.337
_diffrn_standards_number 0
_exptl_absorpt_coefficient_mu 0.062
_exptl_absorpt_correction_T_max 0.7452
_exptl_absorpt_correction_T_min 0.7057
_exptl_absorpt_correction_type multi-scan
_exptl_absorpt_process_details
'SADABS-2014/5 (Bruker,2014/5) was used for absorption correction. wR2(int) was 0.0648 before and 0.0437 after correction. The Ratio of minimum to maximum transmission is 0.9470. The \l/2 correction factor is 0.00150.'
_exptl_crystal_colour 'clear light colourless'
_exptl_crystal_colour_lustre clear
_exptl_crystal_colour_modifier light
_exptl_crystal_colour_primary colourless
_exptl_crystal_density_diffrn 1.107
_exptl_crystal_description block
_exptl_crystal_F_000 960
_exptl_crystal_size_max 0.5
_exptl_crystal_size_mid 0.5
_exptl_crystal_size_min 0.5
_refine_diff_density_max 0.243
_refine_diff_density_min -0.209
_refine_diff_density_rms 0.037
_refine_ls_extinction_method none
_refine_ls_goodness_of_fit_ref 1.026
_refine_ls_hydrogen_treatment constr
_refine_ls_matrix_type full
_refine_ls_number_parameters 296
_refine_ls_number_reflns 4625
_refine_ls_number_restraints 0
_refine_ls_restrained_S_all 1.026
_refine_ls_R_factor_all 0.0496
_refine_ls_R_factor_gt 0.0401
_refine_ls_shift/su_max 0.001
_refine_ls_shift/su_mean 0.000
_refine_ls_structure_factor_coef Fsqd
_refine_ls_weighting_details 'w=1/[\s^2^(Fo^2^)+(0.0437P)^2^+1.1396P] where P=(Fo^2^+2Fc^2^)/3'
_refine_ls_weighting_scheme calc
_refine_ls_wR_factor_gt 0.0937
_refine_ls_wR_factor_ref 0.1000
_reflns_Friedel_coverage 0.000
_reflns_number_gt 3882
_reflns_number_total 4625
_reflns_threshold_expression 'I > 2\s(I)'
_cod_data_source_file c9dt03382c2.cif
_cod_data_source_block Compound6_100k_0m
_cod_database_code 7701414
_shelx_shelxl_version_number 2014/7
_shelx_space_group_comment
;
The symmetry employed for this shelxl refinement is uniquely defined
by the following loop, which should always be used as a source of
symmetry information in preference to the above space-group names.
They are only intended as comments.
;
_shelx_estimated_absorpt_t_max 0.970
_shelx_estimated_absorpt_t_min 0.970
_olex2_refinement_description
;
1. Fixed Uiso
 At 1.2 times of:
  All C(H) groups, All C(H,H) groups
 At 1.5 times of:
  All C(H,H,H) groups
2.a Ternary CH refined with riding coordinates:
 C1(H1), C17(H17), C23(H23), C27(H27), C3(H3), C20(H20)
2.b Secondary CH2 refined with riding coordinates:
 C4(H4A,H4B), C24(H24A,H24B), C6(H6A,H6B), C7(H7A,H7B), C26(H26A,H26B),
 C29(H29A,H29B), C30(H30A,H30B), C25(H25A,H25B), C28(H28A,H28B)
2.c Aromatic/amide H refined with riding coordinates:
 C15(H15), C13(H13), C14(H14)
2.d Idealised Me refined as rotating group:
 C8(H8A,H8B,H8C), C19(H19A,H19B,H19C), C9(H9A,H9B,H9C), C18(H18A,H18B,H18C),
 C21(H21A,H21B,H21C), C10(H10A,H10B,H10C), C22(H22A,H22B,H22C)
;
_olex2_submission_special_instructions 'No special instructions were received'

loop_
_space_group_symop_operation_xyz
'x, y, z'
'-x, y+1/2, -z+1/2'
'-x, -y, -z'
'x, -y-1/2, z-1/2'

loop_
_atom_site_label
_atom_site_type_symbol
_atom_site_fract_x
_atom_site_fract_y
_atom_site_fract_z
_atom_site_U_iso_or_equiv
_atom_site_adp_type
_atom_site_occupancy
_atom_site_site_symmetry_order
_atom_site_calc_flag
_atom_site_refinement_flags_posn
N1 N 0.25236(6) 0.48520(10) 0.71262(6) 0.0140(2) Uani 1 1 d .
C16 C 0.34671(8) 0.50425(12) 0.60159(8) 0.0161(3) Uani 1 1 d .
C11 C 0.33411(8) 0.46970(11) 0.68427(8) 0.0144(3) Uani 1 1 d .
C12 C 0.40265(8) 0.40944(12) 0.73799(8) 0.0172(3) Uani 1 1 d .
C1 C 0.17753(8) 0.42298(12) 0.66138(8) 0.0142(3) Uani 1 1 d .
H1 H 0.1677 0.4674 0.6056 0.017 Uiso 1 1 calc R
C17 C 0.28547(8) 0.59180(12) 0.54497(8) 0.0176(3) Uani 1 1 d .
H17 H 0.2341 0.6068 0.5737 0.021 Uiso 1 1 calc R
C23 C 0.23099(8) 0.16562(12) 0.70208(8) 0.0196(3) Uani 1 1 d .
H23 H 0.2526 0.2025 0.7588 0.023 Uiso 1 1 calc R
C15 C 0.42151(9) 0.46509(13) 0.57201(9) 0.0211(3) Uani 1 1 d .
H15 H 0.4282 0.4829 0.5153 0.025 Uiso 1 1 calc R
C5 C 0.22789(8) 0.59921(12) 0.75997(8) 0.0169(3) Uani 1 1 d .
C27 C 0.14952(9) 0.21805(13) 0.55488(9) 0.0214(3) Uani 1 1 d .
H27 H 0.1164 0.2864 0.5204 0.026 Uiso 1 1 calc R
C4 C 0.15490(8) 0.67481(12) 0.70766(9) 0.0199(3) Uani 1 1 d .
H4A H 0.1725 0.6998 0.6532 0.024 Uiso 1 1 calc R
H4B H 0.1436 0.7541 0.7381 0.024 Uiso 1 1 calc R
C2 C 0.09788(8) 0.45153(12) 0.70654(8) 0.0190(3) Uani 1 1 d .
C13 C 0.47736(8) 0.37758(13) 0.70592(9) 0.0222(3) Uani 1 1 d .
H13 H 0.5235 0.3386 0.7421 0.027 Uiso 1 1 calc R
C3 C 0.07211(9) 0.59385(13) 0.69117(9) 0.0225(3) Uani 1 1 d .
H3 H 0.0359 0.6183 0.7349 0.027 Uiso 1 1 calc R
C8 C 0.30391(9) 0.68784(13) 0.78669(9) 0.0226(3) Uani 1 1 d .
H8A H 0.3501 0.6398 0.8208 0.034 Uiso 1 1 calc GR
H8B H 0.2858 0.7590 0.8199 0.034 Uiso 1 1 calc GR
H8C H 0.3248 0.7219 0.7365 0.034 Uiso 1 1 calc GR
C19 C 0.32834(9) 0.72236(13) 0.53602(9) 0.0234(3) Uani 1 1 d .
H19A H 0.3451 0.7602 0.5920 0.035 Uiso 1 1 calc GR
H19B H 0.2877 0.7795 0.5018 0.035 Uiso 1 1 calc GR
H19C H 0.3795 0.7107 0.5086 0.035 Uiso 1 1 calc GR
C14 C 0.48618(9) 0.40095(14) 0.62331(9) 0.0243(3) Uani 1 1 d .
H14 H 0.5362 0.3733 0.6018 0.029 Uiso 1 1 calc R
C24 C 0.30809(9) 0.11247(14) 0.66213(9) 0.0251(3) Uani 1 1 d .
H24A H 0.3564 0.1740 0.6736 0.030 Uiso 1 1 calc R
H24B H 0.3271 0.0310 0.6907 0.030 Uiso 1 1 calc R
C6 C 0.18958(9) 0.54461(13) 0.83515(8) 0.0224(3) Uani 1 1 d .
H6A H 0.1588 0.6128 0.8615 0.027 Uiso 1 1 calc R
H6B H 0.2359 0.5106 0.8780 0.027 Uiso 1 1 calc R
C9 C 0.02220(9) 0.36289(14) 0.67687(10) 0.0258(3) Uani 1 1 d .
H9A H 0.0094 0.3653 0.6152 0.039 Uiso 1 1 calc GR
H9B H -0.0283 0.3914 0.7009 0.039 Uiso 1 1 calc GR
H9C H 0.0370 0.2750 0.6954 0.039 Uiso 1 1 calc GR
C7 C 0.12676(9) 0.43625(14) 0.80196(9) 0.0238(3) Uani 1 1 d .
H7A H 0.1553 0.3521 0.8135 0.029 Uiso 1 1 calc R
H7B H 0.0759 0.4389 0.8316 0.029 Uiso 1 1 calc R
C20 C 0.40022(9) 0.37983(15) 0.83041(8) 0.0247(3) Uani 1 1 d .
H20 H 0.3414 0.4006 0.8433 0.030 Uiso 1 1 calc R
C26 C 0.23528(10) 0.19227(14) 0.51987(9) 0.0261(3) Uani 1 1 d .
H26A H 0.2216 0.1677 0.4598 0.031 Uiso 1 1 calc R
H26B H 0.2690 0.2728 0.5229 0.031 Uiso 1 1 calc R
C18 C 0.25304(10) 0.53640(14) 0.45751(8) 0.0248(3) Uani 1 1 d .
H18A H 0.3021 0.5191 0.4280 0.037 Uiso 1 1 calc GR
H18B H 0.2145 0.5983 0.4251 0.037 Uiso 1 1 calc GR
H18C H 0.2218 0.4564 0.4635 0.037 Uiso 1 1 calc GR
C29 C 0.12216(10) 0.00113(14) 0.62760(10) 0.0294(3) Uani 1 1 d .
H29A H 0.0721 -0.0509 0.6379 0.035 Uiso 1 1 calc R
H29B H 0.1643 -0.0577 0.6077 0.035 Uiso 1 1 calc R
C30 C 0.16326(9) 0.06059(14) 0.71108(9) 0.0259(3) Uani 1 1 d .
H30A H 0.1911 -0.0083 0.7479 0.031 Uiso 1 1 calc R
H30B H 0.1173 0.0984 0.7393 0.031 Uiso 1 1 calc R
C25 C 0.29029(10) 0.08780(14) 0.56680(10) 0.0284(3) Uani 1 1 d .
H25A H 0.3457 0.0825 0.5446 0.034 Uiso 1 1 calc R
H25B H 0.2607 0.0043 0.5563 0.034 Uiso 1 1 calc R
C28 C 0.09205(10) 0.09852(13) 0.55723(10) 0.0281(3) Uani 1 1 d .
H28A H 0.0334 0.1274 0.5635 0.034 Uiso 1 1 calc R
H28B H 0.0882 0.0540 0.5023 0.034 Uiso 1 1 calc R
C21 C 0.42040(10) 0.23986(16) 0.85487(10) 0.0319(4) Uani 1 1 d .
H21A H 0.3790 0.1835 0.8209 0.048 Uiso 1 1 calc GR
H21B H 0.4165 0.2277 0.9147 0.048 Uiso 1 1 calc GR
H21C H 0.4787 0.2188 0.8446 0.048 Uiso 1 1 calc GR
C10 C 0.02029(10) 0.62362(15) 0.60598(10) 0.0338(4) Uani 1 1 d .
H10A H 0.0092 0.7161 0.6015 0.051 Uiso 1 1 calc GR
H10B H -0.0345 0.5773 0.6001 0.051 Uiso 1 1 calc GR
H10C H 0.0527 0.5967 0.5613 0.051 Uiso 1 1 calc GR
C22 C 0.46582(11) 0.46339(17) 0.88681(10) 0.0385(4) Uani 1 1 d .
H22A H 0.5242 0.4367 0.8803 0.058 Uiso 1 1 calc GR
H22B H 0.4575 0.4532 0.9458 0.058 Uiso 1 1 calc GR
H22C H 0.4575 0.5535 0.8703 0.058 Uiso 1 1 calc GR
B1 B 0.18578(9) 0.27351(14) 0.64361(9) 0.0167(3) Uani 1 1 d .

loop_
_atom_site_aniso_label
_atom_site_aniso_U_11
_atom_site_aniso_U_22
_atom_site_aniso_U_33
_atom_site_aniso_U_23
_atom_site_aniso_U_13
_atom_site_aniso_U_12
N1 0.0135(5) 0.0139(5) 0.0146(5) -0.0027(4) 0.0025(4) -0.0014(4)
C16 0.0175(6) 0.0132(6) 0.0176(6) -0.0010(5) 0.0028(5) -0.0032(5)
C11 0.0150(6) 0.0115(6) 0.0168(6) -0.0029(5) 0.0025(5) -0.0027(5)
C12 0.0155(6) 0.0167(7) 0.0189(7) -0.0004(5) 0.0010(5) -0.0033(5)
C1 0.0136(6) 0.0147(6) 0.0140(6) 0.0018(5) 0.0010(5) -0.0010(5)
C17 0.0213(7) 0.0166(7) 0.0155(6) 0.0022(5) 0.0049(5) -0.0002(5)
C23 0.0195(7) 0.0167(7) 0.0216(7) -0.0003(5) 0.0001(5) -0.0005(5)
C15 0.0230(7) 0.0214(7) 0.0205(7) 0.0016(6) 0.0086(6) -0.0011(6)
C5 0.0196(7) 0.0146(6) 0.0167(6) -0.0034(5) 0.0042(5) 0.0002(5)
C27 0.0246(7) 0.0144(7) 0.0229(7) 0.0000(5) -0.0041(6) -0.0002(6)
C4 0.0231(7) 0.0142(6) 0.0229(7) -0.0027(5) 0.0054(6) 0.0019(5)
C2 0.0164(7) 0.0171(7) 0.0242(7) 0.0001(5) 0.0058(5) 0.0003(5)
C13 0.0152(7) 0.0226(7) 0.0281(8) 0.0034(6) 0.0006(6) 0.0015(6)
C3 0.0177(7) 0.0194(7) 0.0306(8) -0.0031(6) 0.0042(6) 0.0041(6)
C8 0.0248(7) 0.0199(7) 0.0230(7) -0.0072(6) 0.0027(6) -0.0021(6)
C19 0.0310(8) 0.0175(7) 0.0222(7) 0.0026(6) 0.0059(6) -0.0012(6)
C14 0.0178(7) 0.0255(8) 0.0318(8) 0.0008(6) 0.0109(6) 0.0023(6)
C24 0.0212(7) 0.0183(7) 0.0347(8) 0.0003(6) 0.0011(6) 0.0032(6)
C6 0.0266(7) 0.0238(7) 0.0182(7) -0.0021(6) 0.0077(6) 0.0026(6)
C9 0.0167(7) 0.0227(7) 0.0390(9) -0.0006(6) 0.0073(6) -0.0016(6)
C7 0.0256(7) 0.0247(7) 0.0236(7) 0.0013(6) 0.0119(6) -0.0002(6)
C20 0.0187(7) 0.0362(8) 0.0181(7) 0.0035(6) -0.0012(5) 0.0022(6)
C26 0.0367(8) 0.0212(7) 0.0201(7) -0.0057(6) 0.0039(6) -0.0016(6)
C18 0.0327(8) 0.0221(7) 0.0183(7) 0.0038(6) -0.0005(6) -0.0014(6)
C29 0.0270(8) 0.0167(7) 0.0438(9) 0.0016(6) 0.0024(7) -0.0068(6)
C30 0.0257(8) 0.0188(7) 0.0330(8) 0.0072(6) 0.0038(6) 0.0003(6)
C25 0.0302(8) 0.0207(7) 0.0358(9) -0.0062(6) 0.0099(7) 0.0029(6)
C28 0.0277(8) 0.0202(7) 0.0335(8) -0.0039(6) -0.0057(6) -0.0048(6)
C21 0.0254(8) 0.0408(9) 0.0270(8) 0.0141(7) -0.0049(6) -0.0032(7)
C10 0.0292(8) 0.0217(8) 0.0458(10) 0.0023(7) -0.0103(7) 0.0053(6)
C22 0.0386(9) 0.0464(10) 0.0256(8) -0.0070(7) -0.0115(7) 0.0052(8)
B1 0.0112(7) 0.0186(8) 0.0209(8) 0.0010(6) 0.0049(6) -0.0020(6)

loop_
_atom_type_symbol
_atom_type_description
_atom_type_scat_dispersion_real
_atom_type_scat_dispersion_imag
_atom_type_scat_source
C C 0.0033 0.0016 'International Tables Vol C Tables 4.2.6.8 and 6.1.1.4'
H H 0.0000 0.0000 'International Tables Vol C Tables 4.2.6.8 and 6.1.1.4'
B B 0.0013 0.0007 'International Tables Vol C Tables 4.2.6.8 and 6.1.1.4'
N N 0.0061 0.0033 'International Tables Vol C Tables 4.2.6.8 and 6.1.1.4'

loop_
_geom_angle_atom_site_label_1
_geom_angle_atom_site_label_2
_geom_angle_atom_site_label_3
_geom_angle
C11 N1 C1 116.71(9)
C11 N1 C5 124.22(10)
C1 N1 C5 112.83(10)
C11 C16 C17 123.11(11)
C15 C16 C11 119.18(12)
C15 C16 C17 117.53(11)
C16 C11 N1 121.68(11)
C16 C11 C12 118.74(11)
C12 C11 N1 119.41(11)
C11 C12 C20 123.63(12)
C13 C12 C11 119.12(12)
C13 C12 C20 117.24(12)
N1 C1 H1 107.4
N1 C1 C2 106.47(10)
N1 C1 B1 116.67(10)
C2 C1 H1 107.4
C2 C1 B1 111.15(10)
B1 C1 H1 107.4
C16 C17 H17 107.5
C16 C17 C19 109.85(11)
C16 C17 C18 114.48(11)
C19 C17 H17 107.5
C18 C17 H17 107.5
C18 C17 C19 109.82(11)
C24 C23 H23 109.4
C24 C23 B1 108.71(11)
C30 C23 H23 109.4
C30 C23 C24 112.05(11)
C30 C23 B1 107.86(11)
B1 C23 H23 109.4
C16 C15 H15 119.3
C14 C15 C16 121.47(13)
C14 C15 H15 119.3
N1 C5 C4 111.04(10)
N1 C5 C8 112.10(10)
N1 C5 C6 105.43(10)
C4 C5 C6 105.74(11)
C8 C5 C4 109.52(11)
C8 C5 C6 112.79(11)
C26 C27 H27 109.3
C26 C27 B1 100.05(10)
C28 C27 H27 109.3
C28 C27 C26 114.24(11)
C28 C27 B1 114.31(12)
B1 C27 H27 109.3
C5 C4 H4A 109.5
C5 C4 H4B 109.5
C5 C4 C3 110.87(11)
H4A C4 H4B 108.1
C3 C4 H4A 109.5
C3 C4 H4B 109.5
C3 C2 C1 108.46(10)
C9 C2 C1 112.37(11)
C9 C2 C3 110.94(11)
C9 C2 C7 110.40(11)
C7 C2 C1 107.65(10)
C7 C2 C3 106.81(11)
C12 C13 H13 119.1
C14 C13 C12 121.77(12)
C14 C13 H13 119.1
C4 C3 C2 107.66(10)
C4 C3 H3 107.2
C2 C3 H3 107.2
C10 C3 C4 111.68(12)
C10 C3 C2 115.64(12)
C10 C3 H3 107.2
C5 C8 H8A 109.5
C5 C8 H8B 109.5
C5 C8 H8C 109.5
H8A C8 H8B 109.5
H8A C8 H8C 109.5
H8B C8 H8C 109.5
C17 C19 H19A 109.5
C17 C19 H19B 109.5
C17 C19 H19C 109.5
H19A C19 H19B 109.5
H19A C19 H19C 109.5
H19B C19 H19C 109.5
C15 C14 H14 120.4
C13 C14 C15 119.29(13)
C13 C14 H14 120.4
C23 C24 H24A 108.4
C23 C24 H24B 108.4
H24A C24 H24B 107.4
C25 C24 C23 115.66(11)
C25 C24 H24A 108.4
C25 C24 H24B 108.4
C5 C6 H6A 110.1
C5 C6 H6B 110.1
C5 C6 C7 107.82(11)
H6A C6 H6B 108.5
C7 C6 H6A 110.1
C7 C6 H6B 110.1
C2 C9 H9A 109.5
C2 C9 H9B 109.5
C2 C9 H9C 109.5
H9A C9 H9B 109.5
H9A C9 H9C 109.5
H9B C9 H9C 109.5
C2 C7 C6 110.27(11)
C2 C7 H7A 109.6
C2 C7 H7B 109.6
C6 C7 H7A 109.6
C6 C7 H7B 109.6
H7A C7 H7B 108.1
C12 C20 H20 108.4
C12 C20 C21 114.13(12)
C12 C20 C22 110.30(12)
C21 C20 H20 108.4
C21 C20 C22 107.08(12)
C22 C20 H20 108.4
C27 C26 H26A 108.8
C27 C26 H26B 108.8
H26A C26 H26B 107.7
C25 C26 C27 113.82(12)
C25 C26 H26A 108.8
C25 C26 H26B 108.8
C17 C18 H18A 109.5
C17 C18 H18B 109.5
C17 C18 H18C 109.5
H18A C18 H18B 109.5
H18A C18 H18C 109.5
H18B C18 H18C 109.5
H29A C29 H29B 107.6
C30 C29 H29A 108.6
C30 C29 H29B 108.6
C30 C29 C28 114.76(12)
C28 C29 H29A 108.6
C28 C29 H29B 108.6
C23 C30 H30A 108.7
C23 C30 H30B 108.7
C29 C30 C23 114.29(12)
C29 C30 H30A 108.7
C29 C30 H30B 108.7
H30A C30 H30B 107.6
C24 C25 H25A 109.1
C24 C25 H25B 109.1
C26 C25 C24 112.31(11)
C26 C25 H25A 109.1
C26 C25 H25B 109.1
H25A C25 H25B 107.9
C27 C28 H28A 108.4
C27 C28 H28B 108.4
C29 C28 C27 115.68(12)
C29 C28 H28A 108.4
C29 C28 H28B 108.4
H28A C28 H28B 107.4
C20 C21 H21A 109.5
C20 C21 H21B 109.5
C20 C21 H21C 109.5
H21A C21 H21B 109.5
H21A C21 H21C 109.5
H21B C21 H21C 109.5
C3 C10 H10A 109.5
C3 C10 H10B 109.5
C3 C10 H10C 109.5
H10A C10 H10B 109.5
H10A C10 H10C 109.5
H10B C10 H10C 109.5
C20 C22 H22A 109.5
C20 C22 H22B 109.5
C20 C22 H22C 109.5
H22A C22 H22B 109.5
H22A C22 H22C 109.5
H22B C22 H22C 109.5
C23 B1 C1 129.58(12)
C27 B1 C1 119.77(11)
C27 B1 C23 110.57(11)

loop_
_geom_bond_atom_site_label_1
_geom_bond_atom_site_label_2
_geom_bond_distance
N1 C11 1.4349(16)
N1 C1 1.4806(16)
N1 C5 1.4918(16)
C16 C11 1.4171(18)
C16 C17 1.5247(18)
C16 C15 1.3935(18)
C11 C12 1.4219(18)
C12 C13 1.3910(19)
C12 C20 1.5211(19)
C1 H1 1.0000
C1 C2 1.5662(17)
C1 B1 1.5928(19)
C17 H17 1.0000
C17 C19 1.5350(18)
C17 C18 1.5330(18)
C23 H23 1.0000
C23 C24 1.5554(19)
C23 C30 1.5490(19)
C23 B1 1.5659(19)
C15 H15 0.9500
C15 C14 1.382(2)
C5 C4 1.5346(18)
C5 C8 1.5208(18)
C5 C6 1.5360(18)
C27 H27 1.0000
C27 C26 1.559(2)
C27 C28 1.5429(19)
C27 B1 1.564(2)
C4 H4A 0.9900
C4 H4B 0.9900
C4 C3 1.5407(19)
C2 C3 1.5480(18)
C2 C9 1.5254(19)
C2 C7 1.5391(19)
C13 H13 0.9500
C13 C14 1.375(2)
C3 H3 1.0000
C3 C10 1.515(2)
C8 H8A 0.9800
C8 H8B 0.9800
C8 H8C 0.9800
C19 H19A 0.9800
C19 H19B 0.9800
C19 H19C 0.9800
C14 H14 0.9500
C24 H24A 0.9900
C24 H24B 0.9900
C24 C25 1.535(2)
C6 H6A 0.9900
C6 H6B 0.9900
C6 C7 1.542(2)
C9 H9A 0.9800
C9 H9B 0.9800
C9 H9C 0.9800
C7 H7A 0.9900
C7 H7B 0.9900
C20 H20 1.0000
C20 C21 1.532(2)
C20 C22 1.537(2)
C26 H26A 0.9900
C26 H26B 0.9900
C26 C25 1.519(2)
C18 H18A 0.9800
C18 H18B 0.9800
C18 H18C 0.9800
C29 H29A 0.9900
C29 H29B 0.9900
C29 C30 1.529(2)
C29 C28 1.540(2)
C30 H30A 0.9900
C30 H30B 0.9900
C25 H25A 0.9900
C25 H25B 0.9900
C28 H28A 0.9900
C28 H28B 0.9900
C21 H21A 0.9800
C21 H21B 0.9800
C21 H21C 0.9800
C10 H10A 0.9800
C10 H10B 0.9800
C10 H10C 0.9800
C22 H22A 0.9800
C22 H22B 0.9800
C22 H22C 0.9800

loop_
_geom_torsion_atom_site_label_1
_geom_torsion_atom_site_label_2
_geom_torsion_atom_site_label_3
_geom_torsion_atom_site_label_4
_geom_torsion
N1 C11 C12 C13 170.59(11)
N1 C11 C12 C20 -10.88(18)
N1 C1 C2 C3 73.80(12)
N1 C1 C2 C9 -163.18(11)
N1 C1 C2 C7 -41.42(13)
N1 C1 B1 C23 36.14(19)
N1 C1 B1 C27 -140.26(12)
N1 C5 C4 C3 64.43(14)
N1 C5 C6 C7 -45.74(13)
C16 C11 C12 C13 -4.78(18)
C16 C11 C12 C20 173.75(12)
C16 C15 C14 C13 -1.4(2)
C11 N1 C1 C2 178.71(10)
C11 N1 C1 B1 53.99(15)
C11 N1 C5 C4 114.03(13)
C11 N1 C5 C8 -8.83(16)
C11 N1 C5 C6 -131.90(12)
C11 C16 C17 C19 108.67(13)
C11 C16 C17 C18 -127.25(13)
C11 C16 C15 C14 -4.4(2)
C11 C12 C13 C14 -1.1(2)
C11 C12 C20 C21 127.16(13)
C11 C12 C20 C22 -112.25(14)
C12 C13 C14 C15 4.2(2)
C1 N1 C11 C16 55.15(15)
C1 N1 C11 C12 -120.07(12)
C1 N1 C5 C4 -37.16(14)
C1 N1 C5 C8 -160.02(10)
C1 N1 C5 C6 76.90(12)
C1 C2 C3 C4 -46.18(14)
C1 C2 C3 C10 79.47(15)
C1 C2 C7 C6 68.95(13)
C17 C16 C11 N1 17.18(18)
C17 C16 C11 C12 -167.56(11)
C17 C16 C15 C14 170.84(12)
C23 C24 C25 C26 40.24(17)
C15 C16 C11 N1 -167.81(11)
C15 C16 C11 C12 7.45(18)
C15 C16 C17 C19 -66.42(15)
C15 C16 C17 C18 57.67(16)
C5 N1 C11 C16 -95.04(14)
C5 N1 C11 C12 89.74(15)
C5 N1 C1 C2 -27.78(13)
C5 N1 C1 B1 -152.50(11)
C5 C4 C3 C2 -18.58(15)
C5 C4 C3 C10 -146.55(12)
C5 C6 C7 C2 -20.97(15)
C27 C26 C25 C24 -53.59(16)
C4 C5 C6 C7 71.95(13)
C2 C1 B1 C23 -86.17(16)
C2 C1 B1 C27 97.42(14)
C13 C12 C20 C21 -54.28(16)
C13 C12 C20 C22 66.31(16)
C3 C2 C7 C6 -47.36(14)
C8 C5 C4 C3 -171.23(11)
C8 C5 C6 C7 -168.37(11)
C24 C23 C30 C29 -61.23(15)
C24 C23 B1 C1 -114.88(14)
C24 C23 B1 C27 61.78(14)
C6 C5 C4 C3 -49.43(14)
C9 C2 C3 C4 -170.05(11)
C9 C2 C3 C10 -44.40(17)
C9 C2 C7 C6 -168.07(11)
C7 C2 C3 C4 69.59(13)
C7 C2 C3 C10 -164.76(12)
C20 C12 C13 C14 -179.68(13)
C26 C27 C28 C29 74.84(16)
C26 C27 B1 C1 106.60(13)
C26 C27 B1 C23 -70.43(13)
C30 C23 C24 C25 75.18(15)
C30 C23 B1 C1 123.41(14)
C30 C23 B1 C27 -59.93(14)
C30 C29 C28 C27 36.25(19)
C28 C27 C26 C25 -56.13(16)
C28 C27 B1 C1 -130.87(13)
C28 C27 B1 C23 52.09(15)
C28 C29 C30 C23 -46.82(17)
B1 C1 C2 C3 -158.15(11)
B1 C1 C2 C9 -35.14(15)
B1 C1 C2 C7 86.63(13)
B1 C23 C24 C25 -43.94(16)
B1 C23 C30 C29 58.39(15)
B1 C27 C26 C25 66.44(14)
B1 C27 C28 C29 -39.58(18)
